data_7043754
loop_
_publ_author_name
'Obeid, Naim M.'
'Klemmer, Lukas'
'Maus, Daniel'
'Zimmer, Michael'
'Jeck, Jonathan'
'Bejan, Iulia'
'White, Andrew J. P.'
'Huch, Volker'
'Jung, Gregor'
'Scheschkewitz, David'

_publ_section_title
;
 (Oligo)aromatic species with one or two conjugated Si[double bond, length
 as m-dash]Si bonds: near-IR emission of anthracenyl-bridged
 tetrasiladiene.
;
_journal_name_full 'Dalton transactions (Cambridge, England : 2003)'
_journal_paper_doi 10.1039/c7dt00397h
_journal_year 2017
_chemical_formula_moiety 'C55 H76 Si2'
_chemical_formula_sum 'C55 H76 Si2'
_chemical_formula_weight 793.33
_chemical_properties_physical ', Air-sensitive,Moisture-sensitive'
_space_group_crystal_system triclinic
_space_group_IT_number 2
_space_group_name_Hall '-P 1'
_space_group_name_H-M_alt 'P -1'
_symmetry_space_group_name_Hall '-P 1'
_symmetry_space_group_name_H-M 'P -1'
_atom_sites_solution_hydrogens geom
_audit_creation_method SHELXL-2014/6
_audit_update_record
;
2017-01-27 deposited with the CCDC.
2017-03-29 downloaded from the CCDC.
;
_cell_angle_alpha 88.036(3)
_cell_angle_beta 89.589(3)
_cell_angle_gamma 76.942(3)
_cell_formula_units_Z 2
_cell_length_a 11.7724(7)
_cell_length_b 13.4029(8)
_cell_length_c 16.1636(10)
_cell_measurement_reflns_used 9269
_cell_measurement_temperature 152(2)
_cell_measurement_theta_max 27.55
_cell_measurement_theta_min 2.46
_cell_volume 2483.0(3)
_computing_cell_refinement 'Bruker SAINT'
_computing_data_collection 'Bruker APEX2'
_computing_data_reduction 'Bruker SAINT'
_computing_molecular_graphics 'Bruker SHELXTL'
_computing_publication_material 'Bruker SHELXTL'
_computing_structure_refinement 'SHELXL-2014/6 (Sheldrick, 2014)'
_computing_structure_solution 'SHELXS-97 (Sheldrick 2008)'
_diffrn_ambient_temperature 152(2)
_diffrn_measured_fraction_theta_full 1.000
_diffrn_measured_fraction_theta_max 0.997
_diffrn_measurement_device_type 'Bruker APEX-II CCD'
_diffrn_measurement_method '\f and \w scans'
_diffrn_radiation_type MoK\a
_diffrn_radiation_wavelength 0.71073
_diffrn_reflns_av_R_equivalents 0.0217
_diffrn_reflns_av_unetI/netI 0.0233
_diffrn_reflns_Laue_measured_fraction_full 1.000
_diffrn_reflns_Laue_measured_fraction_max 0.997
_diffrn_reflns_limit_h_max 15
_diffrn_reflns_limit_h_min -15
_diffrn_reflns_limit_k_max 17
_diffrn_reflns_limit_k_min -17
_diffrn_reflns_limit_l_max 19
_diffrn_reflns_limit_l_min -21
_diffrn_reflns_number 42683
_diffrn_reflns_point_group_measured_fraction_full 1.000
_diffrn_reflns_point_group_measured_fraction_max 0.997
_diffrn_reflns_theta_full 25.242
_diffrn_reflns_theta_max 27.582
_diffrn_reflns_theta_min 1.261
_exptl_absorpt_coefficient_mu 0.105
_exptl_absorpt_correction_T_max 0.7456
_exptl_absorpt_correction_T_min 0.7006
_exptl_absorpt_correction_type multi-scan
_exptl_absorpt_process_details 'SADABS 2014/5'
_exptl_crystal_colour orange
_exptl_crystal_density_diffrn 1.061
_exptl_crystal_description block
_exptl_crystal_F_000 868
_exptl_crystal_recrystallization_method 'Re-crystallisation from solvent'
_exptl_crystal_size_max 0.253
_exptl_crystal_size_mid 0.203
_exptl_crystal_size_min 0.203
_refine_diff_density_max 1.086
_refine_diff_density_min -0.287
_refine_diff_density_rms 0.054
_refine_ls_extinction_method none
_refine_ls_goodness_of_fit_ref 1.030
_refine_ls_hydrogen_treatment constr
_refine_ls_matrix_type full
_refine_ls_number_parameters 572
_refine_ls_number_reflns 11462
_refine_ls_number_restraints 204
_refine_ls_restrained_S_all 1.036
_refine_ls_R_factor_all 0.0670
_refine_ls_R_factor_gt 0.0534
_refine_ls_shift/su_max 0.000
_refine_ls_shift/su_mean 0.000
_refine_ls_structure_factor_coef Fsqd
_refine_ls_weighting_details 'w=1/[\s^2^(Fo^2^)+(0.0726P)^2^+1.6958P] where P=(Fo^2^+2Fc^2^)/3'
_refine_ls_weighting_scheme calc
_refine_ls_wR_factor_gt 0.1392
_refine_ls_wR_factor_ref 0.1506
_reflns_Friedel_coverage 0.000
_reflns_number_gt 9412
_reflns_number_total 11462
_reflns_threshold_expression 'I > 2\s(I)'
_cod_data_source_file c7dt00397h2.cif
_cod_data_source_block sh3783
_cod_database_code 7043754
_shelx_space_group_comment
; 
The symmetry employed for this shelxl refinement is uniquely defined 
by the following loop, which should always be used as a source of 
symmetry information in preference to the above space-group names. 
They are only intended as comments. 
;
_shelx_estimated_absorpt_t_min 0.974
_shelx_estimated_absorpt_t_max 0.979
_shelxl_version_number 2014/6

loop_
_space_group_symop_operation_xyz
'x, y, z'
'-x, -y, -z'

loop_
_atom_site_label
_atom_site_type_symbol
_atom_site_fract_x
_atom_site_fract_y
_atom_site_fract_z
_atom_site_U_iso_or_equiv
_atom_site_adp_type
_atom_site_occupancy
_atom_site_site_symmetry_order
_atom_site_calc_flag
_atom_site_refinement_flags_posn
_atom_site_refinement_flags_adp
_atom_site_refinement_flags_occupancy
_atom_site_disorder_assembly
_atom_site_disorder_group
Si1 Si 0.50125(4) 0.35241(4) 0.22969(3) 0.02665(12) Uani 1 1 d . . . . .
Si2 Si 0.47364(4) 0.21202(3) 0.28614(3) 0.02089(11) Uani 1 1 d . . . . .
C1 C 0.61556(15) 0.41391(13) 0.27139(13) 0.0310(4) Uani 1 1 d . . . . .
C2 C 0.65928(18) 0.48303(16) 0.22288(18) 0.0492(6) Uani 1 1 d . . . . .
H2 H 0.6379 0.4976 0.1664 0.059 Uiso 1 1 calc R U . A 1
C3A C 0.74411(18) 0.53430(17) 0.26612(13) 0.0340(7) Uani 0.647(3) 1 d G U P B 1
C4A C 0.7828(2) 0.61012(17) 0.22071(11) 0.0450(7) Uani 0.647(3) 1 d G U P B 1
H4A H 0.7546 0.6286 0.1661 0.054 Uiso 0.647(3) 1 calc R U P B 1
C5A C 0.8627(2) 0.65882(16) 0.25520(14) 0.0510(8) Uani 0.647(3) 1 d G U P B 1
H5A H 0.8892 0.7106 0.2242 0.061 Uiso 0.647(3) 1 calc R U P B 1
C6A C 0.90396(17) 0.63171(17) 0.33509(14) 0.0462(7) Uani 0.647(3) 1 d G U P B 1
H6A H 0.9586 0.6650 0.3587 0.055 Uiso 0.647(3) 1 calc R U P B 1
C7A C 0.86525(18) 0.55590(17) 0.38049(11) 0.0422(7) Uani 0.647(3) 1 d G U P B 1
H7A H 0.8934 0.5374 0.4351 0.051 Uiso 0.647(3) 1 calc R U P B 1
C8A C 0.78533(19) 0.50719(15) 0.34601(13) 0.0325(6) Uani 0.647(3) 1 d G U P B 1
C9A C 0.7394(3) 0.4336(3) 0.3915(2) 0.0362(7) Uani 0.647(3) 1 d . U P B 1
H9A H 0.7637 0.4134 0.4466 0.043 Uiso 0.647(3) 1 calc R U P B 1
C3B C 0.7526(3) 0.4491(4) 0.3639(2) 0.0342(12) Uani 0.353(3) 1 d G U P B 2
C4B C 0.7967(3) 0.4329(3) 0.4440(2) 0.0347(10) Uani 0.353(3) 1 d G U P B 2
H4B H 0.7677 0.3890 0.4819 0.042 Uiso 0.353(3) 1 calc R U P B 2
C5B C 0.8833(3) 0.4810(3) 0.46854(19) 0.0400(11) Uani 0.353(3) 1 d G U P B 2
H5B H 0.9135 0.4699 0.5233 0.048 Uiso 0.353(3) 1 calc R U P B 2
C6B C 0.9258(3) 0.5452(3) 0.4130(2) 0.0427(10) Uani 0.353(3) 1 d G U P B 2
H6B H 0.9850 0.5780 0.4298 0.051 Uiso 0.353(3) 1 calc R U P B 2
C7B C 0.8817(4) 0.5614(3) 0.3329(2) 0.0406(9) Uani 0.353(3) 1 d G U P B 2
H7B H 0.9108 0.6052 0.2950 0.049 Uiso 0.353(3) 1 calc R U P B 2
C8B C 0.7951(4) 0.5133(4) 0.30835(19) 0.0343(9) Uani 0.353(3) 1 d G U P B 2
C9B C 0.7471(6) 0.5269(5) 0.2282(4) 0.0357(10) Uani 0.353(3) 1 d . U P B 2
H9B H 0.7749 0.5631 0.1838 0.043 Uiso 0.353(3) 1 calc R U P B 2
C10 C 0.65825(18) 0.39277(17) 0.35274(15) 0.0445(5) Uani 1 1 d . . . . .
H10 H 0.6270 0.3444 0.3845 0.053 Uiso 1 1 calc R U . B 1
C11 C 0.39371(14) 0.43412(12) 0.15533(10) 0.0237(3) Uani 1 1 d . . . . .
C12 C 0.32451(15) 0.52856(12) 0.18199(11) 0.0264(3) Uani 1 1 d . . . . .
C13 C 0.23939(16) 0.58658(13) 0.12910(12) 0.0300(4) Uani 1 1 d . . . . .
H13 H 0.1947 0.6504 0.1470 0.036 Uiso 1 1 calc R U . . .
C14 C 0.21797(16) 0.55395(13) 0.05121(11) 0.0295(4) Uani 1 1 d . . . . .
C15 C 0.28603(16) 0.46207(13) 0.02594(11) 0.0288(4) Uani 1 1 d . . . . .
H15 H 0.2730 0.4392 -0.0274 0.035 Uiso 1 1 calc R U . . .
C16 C 0.37336(15) 0.40148(12) 0.07579(10) 0.0254(3) Uani 1 1 d . . . . .
C17 C 0.33936(17) 0.56811(14) 0.26753(11) 0.0309(4) Uani 1 1 d . . . . .
H17 H 0.3985 0.5142 0.2978 0.037 Uiso 1 1 calc R U . . .
C18 C 0.2266(2) 0.5851(2) 0.31785(15) 0.0526(6) Uani 1 1 d . . . . .
H18A H 0.1665 0.6377 0.2898 0.079 Uiso 1 1 calc R U . . .
H18B H 0.2408 0.6077 0.3731 0.079 Uiso 1 1 calc R U . . .
H18C H 0.2003 0.5208 0.3229 0.079 Uiso 1 1 calc R U . . .
C19 C 0.3865(2) 0.66526(16) 0.26251(14) 0.0433(5) Uani 1 1 d . . . . .
H19A H 0.4595 0.6523 0.2311 0.065 Uiso 1 1 calc R U . . .
H19B H 0.4009 0.6854 0.3185 0.065 Uiso 1 1 calc R U . . .
H19C H 0.3292 0.7205 0.2347 0.065 Uiso 1 1 calc R U . . .
C20 C 0.12329(19) 0.61603(16) -0.00570(13) 0.0404(5) Uani 1 1 d . . . . .
H20 H 0.1131 0.5707 -0.0517 0.048 Uiso 1 1 calc R U . . .
C21 C 0.1602(2) 0.70811(19) -0.04484(16) 0.0558(6) Uani 1 1 d . . . . .
H21A H 0.0980 0.7462 -0.0813 0.084 Uiso 1 1 calc R U . . .
H21B H 0.2314 0.6850 -0.0772 0.084 Uiso 1 1 calc R U . . .
H21C H 0.1751 0.7527 -0.0014 0.084 Uiso 1 1 calc R U . . .
C22 C 0.0066(2) 0.6468(2) 0.03736(17) 0.0559(6) Uani 1 1 d . . . . .
H22A H 0.0118 0.6949 0.0807 0.084 Uiso 1 1 calc R U . . .
H22B H -0.0144 0.5857 0.0622 0.084 Uiso 1 1 calc R U . . .
H22C H -0.0531 0.6796 -0.0030 0.084 Uiso 1 1 calc R U . . .
C23 C 0.44306(17) 0.30196(14) 0.04165(11) 0.0321(4) Uani 1 1 d . . . . .
H23 H 0.4974 0.2664 0.0862 0.039 Uiso 1 1 calc R U . . .
C24 C 0.5171(2) 0.32248(18) -0.03227(15) 0.0482(5) Uani 1 1 d . . . . .
H24A H 0.4659 0.3544 -0.0780 0.072 Uiso 1 1 calc R U . . .
H24B H 0.5663 0.2576 -0.0499 0.072 Uiso 1 1 calc R U . . .
H24C H 0.5664 0.3685 -0.0163 0.072 Uiso 1 1 calc R U . . .
C25 C 0.3662(2) 0.23040(15) 0.01832(14) 0.0434(5) Uani 1 1 d . . . . .
H25A H 0.3199 0.2173 0.0664 0.065 Uiso 1 1 calc R U . . .
H25B H 0.4152 0.1656 0.0004 0.065 Uiso 1 1 calc R U . . .
H25C H 0.3139 0.2621 -0.0269 0.065 Uiso 1 1 calc R U . . .
C26 C 0.36092(13) 0.14754(12) 0.24319(9) 0.0200(3) Uani 1 1 d . . . . .
C27 C 0.24086(13) 0.19799(12) 0.23608(10) 0.0222(3) Uani 1 1 d . . . . .
C28 C 0.16509(14) 0.15052(13) 0.19407(10) 0.0243(3) Uani 1 1 d . . . . .
H28 H 0.0852 0.1844 0.1896 0.029 Uiso 1 1 calc R U . . .
C29 C 0.20202(14) 0.05633(13) 0.15888(10) 0.0251(3) Uani 1 1 d . . . . .
C30 C 0.31830(14) 0.00590(13) 0.16868(11) 0.0269(3) Uani 1 1 d . . . . .
H30 H 0.3443 -0.0601 0.1466 0.032 Uiso 1 1 calc R U . . .
C31 C 0.39763(13) 0.04918(12) 0.20982(10) 0.0225(3) Uani 1 1 d . . . . .
C32 C 0.18750(14) 0.30099(13) 0.27276(11) 0.0269(3) Uani 1 1 d . . . . .
H32 H 0.2527 0.3320 0.2904 0.032 Uiso 1 1 calc R U . . .
C33 C 0.11311(17) 0.37537(14) 0.21028(13) 0.0358(4) Uani 1 1 d . . . . .
H33A H 0.1587 0.3806 0.1600 0.054 Uiso 1 1 calc R U . . .
H33B H 0.0890 0.4430 0.2343 0.054 Uiso 1 1 calc R U . . .
H33C H 0.0439 0.3502 0.1964 0.054 Uiso 1 1 calc R U . . .
C34 C 0.11421(17) 0.28816(16) 0.34956(12) 0.0353(4) Uani 1 1 d . . . . .
H34A H 0.0481 0.2597 0.3336 0.053 Uiso 1 1 calc R U . . .
H34B H 0.0852 0.3550 0.3740 0.053 Uiso 1 1 calc R U . . .
H34C H 0.1625 0.2415 0.3901 0.053 Uiso 1 1 calc R U . . .
C35 C 0.11988(15) 0.00954(14) 0.10918(12) 0.0298(4) Uani 1 1 d . . . . .
H35 H 0.0408 0.0565 0.1108 0.036 Uiso 1 1 calc R U . . .
C36 C 0.15893(19) 0.00141(19) 0.01884(13) 0.0431(5) Uani 1 1 d . . . . .
H36A H 0.1610 0.0697 -0.0040 0.065 Uiso 1 1 calc R U . . .
H36B H 0.1039 -0.0271 -0.0131 0.065 Uiso 1 1 calc R U . . .
H36C H 0.2369 -0.0436 0.0156 0.065 Uiso 1 1 calc R U . . .
C37 C 0.10981(18) -0.09436(16) 0.14553(14) 0.0416(5) Uani 1 1 d . . . . .
H37A H 0.1851 -0.1433 0.1409 0.062 Uiso 1 1 calc R U . . .
H37B H 0.0503 -0.1190 0.1152 0.062 Uiso 1 1 calc R U . . .
H37C H 0.0876 -0.0877 0.2040 0.062 Uiso 1 1 calc R U . . .
C38 C 0.52455(14) -0.00919(13) 0.21210(11) 0.0249(3) Uani 1 1 d . . . . .
H38 H 0.5643 0.0189 0.2574 0.030 Uiso 1 1 calc R U . . .
C39 C 0.58413(15) 0.00992(15) 0.13029(11) 0.0315(4) Uani 1 1 d . . . . .
H39A H 0.5454 -0.0153 0.0845 0.047 Uiso 1 1 calc R U . . .
H39B H 0.6664 -0.0262 0.1325 0.047 Uiso 1 1 calc R U . . .
H39C H 0.5787 0.0836 0.1216 0.047 Uiso 1 1 calc R U . . .
C40 C 0.54000(17) -0.12449(14) 0.22974(13) 0.0348(4) Uani 1 1 d . . . . .
H40A H 0.4956 -0.1358 0.2793 0.052 Uiso 1 1 calc R U . . .
H40B H 0.6228 -0.1558 0.2387 0.052 Uiso 1 1 calc R U . . .
H40C H 0.5115 -0.1556 0.1824 0.052 Uiso 1 1 calc R U . . .
C41 C 0.57482(13) 0.15740(12) 0.37471(10) 0.0209(3) Uani 1 1 d . . . . .
C42 C 0.52838(14) 0.17203(13) 0.45549(10) 0.0240(3) Uani 1 1 d . . . . .
C43 C 0.60317(16) 0.15629(14) 0.52326(11) 0.0293(4) Uani 1 1 d . . . . .
H43 H 0.5710 0.1669 0.5772 0.035 Uiso 1 1 calc R U . . .
C44 C 0.72365(15) 0.12548(14) 0.51475(11) 0.0289(4) Uani 1 1 d . . . . .
C45 C 0.76823(14) 0.10642(14) 0.43564(11) 0.0275(4) Uani 1 1 d . . . . .
H45 H 0.8499 0.0819 0.4290 0.033 Uiso 1 1 calc R U . . .
C46 C 0.69712(14) 0.12206(13) 0.36558(10) 0.0234(3) Uani 1 1 d . . . . .
C47 C 0.39812(15) 0.20989(15) 0.46966(11) 0.0313(4) Uani 1 1 d . . . . .
H47 H 0.3588 0.2066 0.4155 0.038 Uiso 1 1 calc R U . . .
C48 C 0.3699(2) 0.3213(2) 0.4932(2) 0.0610(7) Uani 1 1 d . . . . .
H48A H 0.4009 0.3270 0.5485 0.092 Uiso 1 1 calc R U . . .
H48B H 0.2852 0.3476 0.4932 0.092 Uiso 1 1 calc R U . . .
H48C H 0.4055 0.3615 0.4530 0.092 Uiso 1 1 calc R U . . .
C49 C 0.34955(19) 0.1420(2) 0.53152(14) 0.0522(6) Uani 1 1 d . . . . .
H49A H 0.3815 0.1473 0.5866 0.078 Uiso 1 1 calc R U . . .
H49B H 0.3715 0.0707 0.5146 0.078 Uiso 1 1 calc R U . . .
H49C H 0.2644 0.1643 0.5332 0.078 Uiso 1 1 calc R U . . .
C50 C 0.80284(17) 0.11014(16) 0.59021(12) 0.0365(4) Uani 1 1 d . . . . .
H50 H 0.7557 0.1437 0.6376 0.044 Uiso 1 1 calc R U . . .
C51 C 0.9061(2) 0.16031(18) 0.57817(15) 0.0501(6) Uani 1 1 d . . . . .
H51A H 0.9606 0.1219 0.5383 0.075 Uiso 1 1 calc R U . . .
H51B H 0.9459 0.1602 0.6312 0.075 Uiso 1 1 calc R U . . .
H51C H 0.8782 0.2311 0.5573 0.075 Uiso 1 1 calc R U . . .
C52 C 0.8438(2) -0.00320(18) 0.61329(14) 0.0476(5) Uani 1 1 d . . . . .
H52A H 0.7759 -0.0326 0.6244 0.071 Uiso 1 1 calc R U . . .
H52B H 0.8928 -0.0115 0.6629 0.071 Uiso 1 1 calc R U . . .
H52C H 0.8888 -0.0386 0.5674 0.071 Uiso 1 1 calc R U . . .
C53 C 0.75599(14) 0.09798(14) 0.28233(10) 0.0270(4) Uani 1 1 d . . . . .
H53 H 0.6939 0.1131 0.2388 0.032 Uiso 1 1 calc R U . . .
C54 C 0.84350(17) 0.16381(17) 0.26164(13) 0.0383(4) Uani 1 1 d . . . . .
H54A H 0.8038 0.2364 0.2618 0.057 Uiso 1 1 calc R U . . .
H54B H 0.8769 0.1471 0.2068 0.057 Uiso 1 1 calc R U . . .
H54C H 0.9059 0.1501 0.3031 0.057 Uiso 1 1 calc R U . . .
C55 C 0.81552(16) -0.01592(16) 0.27894(12) 0.0355(4) Uani 1 1 d . . . . .
H55A H 0.8799 -0.0321 0.3188 0.053 Uiso 1 1 calc R U . . .
H55B H 0.8459 -0.0312 0.2231 0.053 Uiso 1 1 calc R U . . .
H55C H 0.7588 -0.0573 0.2928 0.053 Uiso 1 1 calc R U . . .

loop_
_atom_site_aniso_label
_atom_site_aniso_U_11
_atom_site_aniso_U_22
_atom_site_aniso_U_33
_atom_site_aniso_U_23
_atom_site_aniso_U_13
_atom_site_aniso_U_12
Si1 0.0277(2) 0.0234(2) 0.0314(3) 0.00206(18) -0.00598(19) -0.01128(18)
Si2 0.0190(2) 0.0230(2) 0.0220(2) 0.00145(16) -0.00312(16) -0.00772(16)
C1 0.0252(8) 0.0229(8) 0.0468(11) -0.0080(7) -0.0003(8) -0.0081(7)
C2 0.0320(10) 0.0296(10) 0.0878(18) 0.0029(11) -0.0031(11) -0.0112(8)
C3A 0.0326(13) 0.0345(13) 0.0392(17) -0.0141(14) 0.0077(14) -0.0145(11)
C4A 0.0484(15) 0.0457(15) 0.0484(16) -0.0078(13) 0.0056(13) -0.0253(13)
C5A 0.0515(17) 0.0532(17) 0.0595(18) -0.0135(15) 0.0141(15) -0.0340(14)
C6A 0.0330(13) 0.0550(16) 0.0595(17) -0.0269(14) 0.0117(13) -0.0254(12)
C7A 0.0309(13) 0.0514(14) 0.0478(16) -0.0224(14) 0.0013(13) -0.0137(12)
C8A 0.0254(11) 0.0347(12) 0.0400(15) -0.0139(12) 0.0039(11) -0.0104(10)
C9A 0.0344(14) 0.0380(14) 0.0393(17) -0.0079(14) -0.0061(14) -0.0137(11)
C3B 0.0281(19) 0.039(2) 0.036(2) -0.009(2) 0.0028(19) -0.0066(17)
C4B 0.0304(19) 0.040(2) 0.036(2) -0.0083(17) -0.0037(17) -0.0110(16)
C5B 0.030(2) 0.048(2) 0.043(2) -0.021(2) -0.0034(19) -0.0078(19)
C6B 0.029(2) 0.052(2) 0.051(2) -0.0261(19) 0.0022(18) -0.0140(18)
C7B 0.0307(17) 0.0469(18) 0.050(2) -0.0160(18) 0.0074(17) -0.0197(16)
C8B 0.0297(16) 0.0377(16) 0.0392(19) -0.0141(17) 0.0000(17) -0.0139(14)
C9B 0.0343(19) 0.0385(19) 0.040(2) -0.008(2) 0.003(2) -0.0195(16)
C10 0.0355(10) 0.0404(11) 0.0608(14) -0.0198(10) -0.0063(10) -0.0121(9)
C11 0.0269(8) 0.0201(7) 0.0249(8) 0.0015(6) 0.0025(6) -0.0078(6)
C12 0.0314(9) 0.0215(7) 0.0276(8) -0.0020(6) 0.0044(7) -0.0087(7)
C13 0.0318(9) 0.0204(8) 0.0372(10) -0.0019(7) 0.0029(7) -0.0048(7)
C14 0.0313(9) 0.0264(8) 0.0308(9) 0.0031(7) -0.0004(7) -0.0074(7)
C15 0.0365(9) 0.0261(8) 0.0250(8) -0.0008(7) 0.0004(7) -0.0092(7)
C16 0.0323(9) 0.0201(7) 0.0246(8) -0.0002(6) 0.0038(7) -0.0078(6)
C17 0.0358(9) 0.0271(8) 0.0292(9) -0.0064(7) 0.0011(7) -0.0051(7)
C18 0.0521(13) 0.0682(16) 0.0428(12) -0.0283(11) 0.0157(10) -0.0215(12)
C19 0.0509(12) 0.0351(10) 0.0466(12) -0.0112(9) -0.0047(10) -0.0139(9)
C20 0.0432(11) 0.0344(10) 0.0402(11) -0.0005(8) -0.0115(9) -0.0014(8)
C21 0.0644(15) 0.0442(12) 0.0517(14) 0.0181(11) -0.0096(12) -0.0001(11)
C22 0.0359(11) 0.0610(15) 0.0671(16) 0.0007(12) -0.0104(11) -0.0034(10)
C23 0.0429(10) 0.0247(8) 0.0261(9) -0.0037(7) 0.0000(8) -0.0015(7)
C24 0.0456(12) 0.0459(12) 0.0524(13) -0.0111(10) 0.0175(10) -0.0076(10)
C25 0.0624(14) 0.0287(9) 0.0412(11) -0.0092(8) 0.0106(10) -0.0139(9)
C26 0.0186(7) 0.0241(7) 0.0186(7) 0.0002(6) -0.0001(6) -0.0077(6)
C27 0.0199(7) 0.0246(8) 0.0230(8) -0.0013(6) 0.0023(6) -0.0066(6)
C28 0.0181(7) 0.0298(8) 0.0258(8) -0.0030(6) 0.0005(6) -0.0069(6)
C29 0.0206(7) 0.0323(8) 0.0249(8) -0.0049(7) -0.0014(6) -0.0105(7)
C30 0.0222(8) 0.0290(8) 0.0302(9) -0.0089(7) -0.0009(7) -0.0059(7)
C31 0.0187(7) 0.0257(8) 0.0233(8) -0.0015(6) 0.0004(6) -0.0052(6)
C32 0.0200(7) 0.0271(8) 0.0346(9) -0.0067(7) 0.0012(7) -0.0070(6)
C33 0.0299(9) 0.0266(9) 0.0501(12) -0.0010(8) -0.0010(8) -0.0048(7)
C34 0.0293(9) 0.0395(10) 0.0366(10) -0.0111(8) 0.0061(8) -0.0053(8)
C35 0.0202(8) 0.0339(9) 0.0370(10) -0.0117(7) -0.0042(7) -0.0080(7)
C36 0.0374(11) 0.0609(13) 0.0347(11) -0.0102(10) -0.0081(8) -0.0173(10)
C37 0.0375(10) 0.0415(11) 0.0515(12) -0.0089(9) -0.0039(9) -0.0198(9)
C38 0.0191(7) 0.0261(8) 0.0291(9) -0.0057(6) -0.0017(6) -0.0037(6)
C39 0.0245(8) 0.0386(10) 0.0307(9) -0.0075(8) 0.0031(7) -0.0048(7)
C40 0.0306(9) 0.0280(9) 0.0447(11) -0.0003(8) -0.0063(8) -0.0044(7)
C41 0.0191(7) 0.0226(7) 0.0210(7) -0.0009(6) -0.0016(6) -0.0046(6)
C42 0.0233(8) 0.0254(8) 0.0226(8) -0.0020(6) 0.0006(6) -0.0037(6)
C43 0.0301(9) 0.0355(9) 0.0194(8) -0.0045(7) 0.0002(7) -0.0010(7)
C44 0.0285(8) 0.0317(9) 0.0235(8) -0.0026(7) -0.0055(7) -0.0003(7)
C45 0.0199(7) 0.0337(9) 0.0269(9) -0.0038(7) -0.0032(6) -0.0016(7)
C46 0.0216(7) 0.0270(8) 0.0213(8) -0.0019(6) -0.0012(6) -0.0047(6)
C47 0.0237(8) 0.0427(10) 0.0253(9) -0.0056(7) 0.0029(7) -0.0024(7)
C48 0.0378(12) 0.0553(15) 0.0847(19) -0.0276(14) 0.0113(12) 0.0039(11)
C49 0.0325(11) 0.0875(18) 0.0396(12) 0.0087(12) 0.0020(9) -0.0215(11)
C50 0.0327(9) 0.0470(11) 0.0242(9) -0.0079(8) -0.0076(7) 0.0040(8)
C51 0.0510(13) 0.0490(12) 0.0508(13) -0.0045(10) -0.0260(11) -0.0114(10)
C52 0.0512(13) 0.0539(13) 0.0344(11) 0.0106(9) -0.0135(9) -0.0062(10)
C53 0.0185(7) 0.0394(9) 0.0219(8) -0.0033(7) -0.0005(6) -0.0038(7)
C54 0.0272(9) 0.0523(12) 0.0365(10) 0.0003(9) 0.0056(8) -0.0116(8)
C55 0.0247(8) 0.0437(11) 0.0347(10) -0.0107(8) 0.0003(7) 0.0007(8)

loop_
_atom_type_symbol
_atom_type_description
_atom_type_scat_dispersion_real
_atom_type_scat_dispersion_imag
_atom_type_scat_source
C C 0.0033 0.0016 'International Tables Vol C Tables 4.2.6.8 and 6.1.1.4'
H H 0.0000 0.0000 'International Tables Vol C Tables 4.2.6.8 and 6.1.1.4'
Si Si 0.0817 0.0704 'International Tables Vol C Tables 4.2.6.8 and 6.1.1.4'

loop_
_geom_angle_atom_site_label_1
_geom_angle_atom_site_label_2
_geom_angle_atom_site_label_3
_geom_angle
C1 Si1 C11 115.91(8)
C1 Si1 Si2 120.06(6)
C11 Si1 Si2 122.54(5)
C26 Si2 C41 124.14(7)
C26 Si2 Si1 120.50(5)
C41 Si2 Si1 115.25(5)
C2 C1 C10 118.02(19)
C2 C1 Si1 120.30(17)
C10 C1 Si1 121.68(15)
C9B C2 C1 135.2(4)
C1 C2 C3A 115.2(2)
C1 C2 H2 122.4
C3A C2 H2 122.4
C4A C3A C8A 120.0
C4A C3A C2 116.55(16)
C8A C3A C2 123.43(16)
C3A C4A C5A 120.0
C3A C4A H4A 120.0
C5A C4A H4A 120.0
C4A C5A C6A 120.0
C4A C5A H5A 120.0
C6A C5A H5A 120.0
C7A C6A C5A 120.0
C7A C6A H6A 120.0
C5A C6A H6A 120.0
C8A C7A C6A 120.0
C8A C7A H7A 120.0
C6A C7A H7A 120.0
C7A C8A C3A 120.0
C7A C8A C9A 121.74(19)
C3A C8A C9A 118.19(19)
C10 C9A C8A 117.1(3)
C10 C9A H9A 121.4
C8A C9A H9A 121.4
C4B C3B C8B 120.0
C4B C3B C10 110.4(3)
C8B C3B C10 129.5(3)
C5B C4B C3B 120.0
C5B C4B H4B 120.0
C3B C4B H4B 120.0
C4B C5B C6B 120.0
C4B C5B H5B 120.0
C6B C5B H5B 120.0
C7B C6B C5B 120.0
C7B C6B H6B 120.0
C5B C6B H6B 120.0
C6B C7B C8B 120.0
C6B C7B H7B 120.0
C8B C7B H7B 120.0
C7B C8B C3B 120.0
C7B C8B C9B 122.5(4)
C3B C8B C9B 117.5(4)
C2 C9B C8B 111.0(5)
C2 C9B H9B 124.5
C8B C9B H9B 124.5
C9A C10 C1 127.7(3)
C1 C10 C3B 107.7(2)
C9A C10 H10 116.1
C1 C10 H10 116.1
C16 C11 C12 118.48(15)
C16 C11 Si1 122.24(12)
C12 C11 Si1 119.13(13)
C13 C12 C11 119.53(16)
C13 C12 C17 118.75(15)
C11 C12 C17 121.71(16)
C14 C13 C12 122.14(16)
C14 C13 H13 118.9
C12 C13 H13 118.9
C15 C14 C13 117.75(16)
C15 C14 C20 120.09(17)
C13 C14 C20 122.16(17)
C14 C15 C16 122.59(17)
C14 C15 H15 118.7
C16 C15 H15 118.7
C15 C16 C11 119.50(15)
C15 C16 C23 118.12(15)
C11 C16 C23 122.38(15)
C12 C17 C19 111.69(16)
C12 C17 C18 112.13(16)
C19 C17 C18 110.80(17)
C12 C17 H17 107.3
C19 C17 H17 107.3
C18 C17 H17 107.3
C17 C18 H18A 109.5
C17 C18 H18B 109.5
H18A C18 H18B 109.5
C17 C18 H18C 109.5
H18A C18 H18C 109.5
H18B C18 H18C 109.5
C17 C19 H19A 109.5
C17 C19 H19B 109.5
H19A C19 H19B 109.5
C17 C19 H19C 109.5
H19A C19 H19C 109.5
H19B C19 H19C 109.5
C22 C20 C21 111.54(19)
C22 C20 C14 112.47(18)
C21 C20 C14 111.33(18)
C22 C20 H20 107.0
C21 C20 H20 107.0
C14 C20 H20 107.0
C20 C21 H21A 109.5
C20 C21 H21B 109.5
H21A C21 H21B 109.5
C20 C21 H21C 109.5
H21A C21 H21C 109.5
H21B C21 H21C 109.5
C20 C22 H22A 109.5
C20 C22 H22B 109.5
H22A C22 H22B 109.5
C20 C22 H22C 109.5
H22A C22 H22C 109.5
H22B C22 H22C 109.5
C25 C23 C16 112.36(16)
C25 C23 C24 110.33(17)
C16 C23 C24 111.09(15)
C25 C23 H23 107.6
C16 C23 H23 107.6
C24 C23 H23 107.6
C23 C24 H24A 109.5
C23 C24 H24B 109.5
H24A C24 H24B 109.5
C23 C24 H24C 109.5
H24A C24 H24C 109.5
H24B C24 H24C 109.5
C23 C25 H25A 109.5
C23 C25 H25B 109.5
H25A C25 H25B 109.5
C23 C25 H25C 109.5
H25A C25 H25C 109.5
H25B C25 H25C 109.5
C31 C26 C27 118.25(14)
C31 C26 Si2 119.15(11)
C27 C26 Si2 122.34(12)
C28 C27 C26 119.10(15)
C28 C27 C32 116.67(14)
C26 C27 C32 124.23(14)
C29 C28 C27 122.49(15)
C29 C28 H28 118.8
C27 C28 H28 118.8
C28 C29 C30 118.07(15)
C28 C29 C35 121.47(15)
C30 C29 C35 120.44(15)
C31 C30 C29 121.99(15)
C31 C30 H30 119.0
C29 C30 H30 119.0
C30 C31 C26 120.00(14)
C30 C31 C38 117.82(14)
C26 C31 C38 122.04(14)
C27 C32 C33 112.45(15)
C27 C32 C34 111.17(14)
C33 C32 C34 109.55(15)
C27 C32 H32 107.8
C33 C32 H32 107.8
C34 C32 H32 107.8
C32 C33 H33A 109.5
C32 C33 H33B 109.5
H33A C33 H33B 109.5
C32 C33 H33C 109.5
H33A C33 H33C 109.5
H33B C33 H33C 109.5
C32 C34 H34A 109.5
C32 C34 H34B 109.5
H34A C34 H34B 109.5
C32 C34 H34C 109.5
H34A C34 H34C 109.5
H34B C34 H34C 109.5
C29 C35 C37 111.89(15)
C29 C35 C36 110.16(15)
C37 C35 C36 110.96(17)
C29 C35 H35 107.9
C37 C35 H35 107.9
C36 C35 H35 107.9
C35 C36 H36A 109.5
C35 C36 H36B 109.5
H36A C36 H36B 109.5
C35 C36 H36C 109.5
H36A C36 H36C 109.5
H36B C36 H36C 109.5
C35 C37 H37A 109.5
C35 C37 H37B 109.5
H37A C37 H37B 109.5
C35 C37 H37C 109.5
H37A C37 H37C 109.5
H37B C37 H37C 109.5
C31 C38 C40 113.53(14)
C31 C38 C39 109.61(14)
C40 C38 C39 110.11(15)
C31 C38 H38 107.8
C40 C38 H38 107.8
C39 C38 H38 107.8
C38 C39 H39A 109.5
C38 C39 H39B 109.5
H39A C39 H39B 109.5
C38 C39 H39C 109.5
H39A C39 H39C 109.5
H39B C39 H39C 109.5
C38 C40 H40A 109.5
C38 C40 H40B 109.5
H40A C40 H40B 109.5
C38 C40 H40C 109.5
H40A C40 H40C 109.5
H40B C40 H40C 109.5
C42 C41 C46 118.53(14)
C42 C41 Si2 116.71(11)
C46 C41 Si2 123.52(12)
C43 C42 C41 119.69(15)
C43 C42 C47 119.01(15)
C41 C42 C47 121.23(14)
C42 C43 C44 122.20(16)
C42 C43 H43 118.9
C44 C43 H43 118.9
C45 C44 C43 117.77(15)
C45 C44 C50 121.46(16)
C43 C44 C50 120.74(16)
C44 C45 C46 122.22(15)
C44 C45 H45 118.9
C46 C45 H45 118.9
C45 C46 C41 119.46(15)
C45 C46 C53 117.39(14)
C41 C46 C53 123.14(14)
C48 C47 C42 110.62(16)
C48 C47 C49 112.38(19)
C42 C47 C49 112.65(16)
C48 C47 H47 106.9
C42 C47 H47 106.9
C49 C47 H47 106.9
C47 C48 H48A 109.5
C47 C48 H48B 109.5
H48A C48 H48B 109.5
C47 C48 H48C 109.5
H48A C48 H48C 109.5
H48B C48 H48C 109.5
C47 C49 H49A 109.5
C47 C49 H49B 109.5
H49A C49 H49B 109.5
C47 C49 H49C 109.5
H49A C49 H49C 109.5
H49B C49 H49C 109.5
C44 C50 C52 110.63(17)
C44 C50 C51 112.35(17)
C52 C50 C51 111.01(18)
C44 C50 H50 107.5
C52 C50 H50 107.5
C51 C50 H50 107.5
C50 C51 H51A 109.5
C50 C51 H51B 109.5
H51A C51 H51B 109.5
C50 C51 H51C 109.5
H51A C51 H51C 109.5
H51B C51 H51C 109.5
C50 C52 H52A 109.5
C50 C52 H52B 109.5
H52A C52 H52B 109.5
C50 C52 H52C 109.5
H52A C52 H52C 109.5
H52B C52 H52C 109.5
C46 C53 C54 112.62(15)
C46 C53 C55 110.77(15)
C54 C53 C55 110.20(15)
C46 C53 H53 107.7
C54 C53 H53 107.7
C55 C53 H53 107.7
C53 C54 H54A 109.5
C53 C54 H54B 109.5
H54A C54 H54B 109.5
C53 C54 H54C 109.5
H54A C54 H54C 109.5
H54B C54 H54C 109.5
C53 C55 H55A 109.5
C53 C55 H55B 109.5
H55A C55 H55B 109.5
C53 C55 H55C 109.5
H55A C55 H55C 109.5
H55B C55 H55C 109.5

loop_
_geom_bond_atom_site_label_1
_geom_bond_atom_site_label_2
_geom_bond_distance
Si1 C1 1.8700(18)
Si1 C11 1.8846(17)
Si1 Si2 2.1525(6)
Si2 C26 1.8874(16)
Si2 C41 1.8875(16)
C1 C2 1.378(3)
C1 C10 1.408(3)
C2 C9B 1.304(6)
C2 C3A 1.520(3)
C2 H2 0.9500
C3A C4A 1.3900
C3A C8A 1.3900
C4A C5A 1.3900
C4A H4A 0.9500
C5A C6A 1.3900
C5A H5A 0.9500
C6A C7A 1.3900
C6A H6A 0.9500
C7A C8A 1.3900
C7A H7A 0.9500
C8A C9A 1.411(4)
C9A C10 1.369(4)
C9A H9A 0.9500
C3B C4B 1.3900
C3B C8B 1.3900
C3B C10 1.492(3)
C4B C5B 1.3900
C4B H4B 0.9500
C5B C6B 1.3900
C5B H5B 0.9500
C6B C7B 1.3900
C6B H6B 0.9500
C7B C8B 1.3900
C7B H7B 0.9500
C8B C9B 1.407(7)
C9B H9B 0.9500
C10 H10 0.9500
C11 C16 1.411(2)
C11 C12 1.421(2)
C12 C13 1.398(3)
C12 C17 1.523(2)
C13 C14 1.390(3)
C13 H13 0.9500
C14 C15 1.382(3)
C14 C20 1.524(3)
C15 C16 1.398(2)
C15 H15 0.9500
C16 C23 1.519(2)
C17 C19 1.526(3)
C17 C18 1.528(3)
C17 H17 1.0000
C18 H18A 0.9800
C18 H18B 0.9800
C18 H18C 0.9800
C19 H19A 0.9800
C19 H19B 0.9800
C19 H19C 0.9800
C20 C22 1.514(3)
C20 C21 1.516(3)
C20 H20 1.0000
C21 H21A 0.9800
C21 H21B 0.9800
C21 H21C 0.9800
C22 H22A 0.9800
C22 H22B 0.9800
C22 H22C 0.9800
C23 C25 1.517(3)
C23 C24 1.527(3)
C23 H23 1.0000
C24 H24A 0.9800
C24 H24B 0.9800
C24 H24C 0.9800
C25 H25A 0.9800
C25 H25B 0.9800
C25 H25C 0.9800
C26 C31 1.416(2)
C26 C27 1.426(2)
C27 C28 1.399(2)
C27 C32 1.520(2)
C28 C29 1.380(2)
C28 H28 0.9500
C29 C30 1.390(2)
C29 C35 1.514(2)
C30 C31 1.390(2)
C30 H30 0.9500
C31 C38 1.522(2)
C32 C33 1.526(3)
C32 C34 1.534(3)
C32 H32 1.0000
C33 H33A 0.9800
C33 H33B 0.9800
C33 H33C 0.9800
C34 H34A 0.9800
C34 H34B 0.9800
C34 H34C 0.9800
C35 C37 1.522(3)
C35 C36 1.528(3)
C35 H35 1.0000
C36 H36A 0.9800
C36 H36B 0.9800
C36 H36C 0.9800
C37 H37A 0.9800
C37 H37B 0.9800
C37 H37C 0.9800
C38 C40 1.532(2)
C38 C39 1.533(2)
C38 H38 1.0000
C39 H39A 0.9800
C39 H39B 0.9800
C39 H39C 0.9800
C40 H40A 0.9800
C40 H40B 0.9800
C40 H40C 0.9800
C41 C42 1.415(2)
C41 C46 1.419(2)
C42 C43 1.390(2)
C42 C47 1.521(2)
C43 C44 1.392(2)
C43 H43 0.9500
C44 C45 1.389(2)
C44 C50 1.520(2)
C45 C46 1.395(2)
C45 H45 0.9500
C46 C53 1.520(2)
C47 C48 1.516(3)
C47 C49 1.523(3)
C47 H47 1.0000
C48 H48A 0.9800
C48 H48B 0.9800
C48 H48C 0.9800
C49 H49A 0.9800
C49 H49B 0.9800
C49 H49C 0.9800
C50 C52 1.520(3)
C50 C51 1.525(3)
C50 H50 1.0000
C51 H51A 0.9800
C51 H51B 0.9800
C51 H51C 0.9800
C52 H52A 0.9800
C52 H52B 0.9800
C52 H52C 0.9800
C53 C54 1.529(3)
C53 C55 1.532(3)
C53 H53 1.0000
C54 H54A 0.9800
C54 H54B 0.9800
C54 H54C 0.9800
C55 H55A 0.9800
C55 H55B 0.9800
C55 H55C 0.9800
